data_4037124
loop_
_publ_author_name
'Liew, Sean K.'
'Holownia, Aleksandra'
'Tilley, Andrew J.'
'Carrera, Elisa I.'
'Seferos, Dwight S.'
'Yudin, Andrei K.'

_publ_section_title
;
 A Study of Boratriazaroles: An Underdeveloped Class of Heterocycles.
;
_journal_issue 21
_journal_name_full 'The Journal of organic chemistry'
_journal_page_first 10444
_journal_page_last 10453
_journal_paper_doi 10.1021/acs.joc.6b01565
_journal_volume 81
_journal_year 2016
_chemical_formula_moiety '2(C19 H14 B N5), C12 H12 N4'
_chemical_formula_sum 'C50 H40 B2 N14'
_chemical_formula_weight 858.58
_space_group_crystal_system monoclinic
_space_group_IT_number 14
_space_group_name_Hall '-P 2ybc'
_space_group_name_H-M_alt 'P 1 21/c 1'
_atom_sites_solution_hydrogens mixed
_audit_creation_method SHELXL-2014/7
_cell_angle_alpha 90
_cell_angle_beta 99.182(1)
_cell_angle_gamma 90
_cell_formula_units_Z 4
_cell_length_a 9.7748(2)
_cell_length_b 19.5968(4)
_cell_length_c 22.9745(5)
_cell_measurement_reflns_used 9807
_cell_measurement_temperature 147(2)
_cell_measurement_theta_max 66.32
_cell_measurement_theta_min 3.90
_cell_volume 4344.48(16)
_computing_cell_refinement APEX2
_computing_data_collection 'APEX2 (Bruker, 2014)'
_computing_data_reduction 'SAINT (Bruker, 2014)'
_computing_molecular_graphics 'PLATON (Spek, 2009)'
_computing_publication_material 'SHELXTL (Sheldrick, 2008)'
_computing_structure_refinement 'SHELXL-2014/7 (Sheldrick, 2015b)'
_computing_structure_solution 'SHELXT (Sheldrick, 2015a)'
_diffrn_ambient_temperature 147(2)
_diffrn_measured_fraction_theta_full 0.983
_diffrn_measured_fraction_theta_max 0.983
_diffrn_measurement_device_type 'Bruker Kappa APEX-DUO CCD'
_diffrn_measurement_method '\f and \w scans'
_diffrn_radiation_type CuK\a
_diffrn_radiation_wavelength 1.54178
_diffrn_reflns_av_R_equivalents 0.0485
_diffrn_reflns_av_unetI/netI 0.0218
_diffrn_reflns_Laue_measured_fraction_full 0.983
_diffrn_reflns_Laue_measured_fraction_max 0.983
_diffrn_reflns_limit_h_max 11
_diffrn_reflns_limit_h_min -11
_diffrn_reflns_limit_k_max 23
_diffrn_reflns_limit_k_min -23
_diffrn_reflns_limit_l_max 27
_diffrn_reflns_limit_l_min -27
_diffrn_reflns_number 90651
_diffrn_reflns_point_group_measured_fraction_full 0.983
_diffrn_reflns_point_group_measured_fraction_max 0.983
_diffrn_reflns_theta_full 67.392
_diffrn_reflns_theta_max 67.392
_diffrn_reflns_theta_min 2.980
_diffrn_source 'Bruker ImuS with multi-layer optics'
_exptl_absorpt_coefficient_mu 0.647
_exptl_absorpt_correction_T_max 0.7529
_exptl_absorpt_correction_T_min 0.6810
_exptl_absorpt_correction_type multi-scan
_exptl_absorpt_process_details 'SADABS (Bruker, 2014)'
_exptl_crystal_colour yellow
_exptl_crystal_density_diffrn 1.313
_exptl_crystal_description needle
_exptl_crystal_F_000 1792
_exptl_crystal_size_max 0.180
_exptl_crystal_size_mid 0.050
_exptl_crystal_size_min 0.050
_refine_diff_density_max 0.356
_refine_diff_density_min -0.195
_refine_diff_density_rms 0.037
_refine_ls_extinction_method none
_refine_ls_goodness_of_fit_ref 1.069
_refine_ls_hydrogen_treatment mixed
_refine_ls_matrix_type full
_refine_ls_number_parameters 615
_refine_ls_number_reflns 7698
_refine_ls_number_restraints 0
_refine_ls_restrained_S_all 1.069
_refine_ls_R_factor_all 0.0485
_refine_ls_R_factor_gt 0.0407
_refine_ls_shift/su_max 0.001
_refine_ls_shift/su_mean 0.000
_refine_ls_structure_factor_coef Fsqd
_refine_ls_weighting_details 'w=1/[\s^2^(Fo^2^)+(0.0400P)^2^+2.2088P] where P=(Fo^2^+2Fc^2^)/3'
_refine_ls_weighting_scheme calc
_refine_ls_wR_factor_gt 0.0990
_refine_ls_wR_factor_ref 0.1039
_reflns_Friedel_coverage 0.000
_reflns_number_gt 6687
_reflns_number_total 7698
_reflns_threshold_expression 'I > 2\s(I)'
_cod_data_source_file jo6b01565_si_003.cif
_cod_data_source_block d1658
_cod_original_sg_symbol_H-M 'P 21/c'
_cod_database_code 4037124
_shelx_shelxl_version_number 2014/7
_shelx_space_group_comment
; 
The symmetry employed for this shelxl refinement is uniquely defined 
by the following loop, which should always be used as a source of 
symmetry information in preference to the above space-group names. 
They are only intended as comments. 
;
_shelx_estimated_absorpt_t_min 0.892
_shelx_estimated_absorpt_t_max 0.968

loop_
_space_group_symop_operation_xyz
'x, y, z'
'-x, y+1/2, -z+1/2'
'-x, -y, -z'
'x, -y-1/2, z-1/2'

loop_
_atom_site_label
_atom_site_type_symbol
_atom_site_fract_x
_atom_site_fract_y
_atom_site_fract_z
_atom_site_U_iso_or_equiv
_atom_site_adp_type
_atom_site_occupancy
_atom_site_site_symmetry_order
_atom_site_calc_flag
_atom_site_refinement_flags_posn
_atom_site_refinement_flags_adp
N1A N 0.32424(13) 0.74667(7) 0.58776(6) 0.0263(3) Uani 1 1 d . .
N2A N 0.30399(13) 0.63377(6) 0.59343(5) 0.0250(3) Uani 1 1 d . .
N3A N 0.39474(13) 0.64788(6) 0.55365(5) 0.0254(3) Uani 1 1 d . .
N4A N 0.48922(14) 0.81866(7) 0.52073(6) 0.0321(3) Uani 1 1 d . .
N5A N -0.15223(18) 0.75155(11) 0.83432(7) 0.0588(5) Uani 1 1 d . .
C1A C 0.40220(15) 0.71418(8) 0.55180(6) 0.0246(3) Uani 1 1 d . .
C2A C 0.16755(16) 0.70758(8) 0.66690(7) 0.0282(3) Uani 1 1 d . .
C3A C 0.12595(17) 0.77359(9) 0.67941(8) 0.0342(4) Uani 1 1 d . .
H3AA H 0.1522 0.8108 0.6571 0.041 Uiso 1 1 calc R U
C4A C 0.04771(18) 0.78627(9) 0.72344(8) 0.0384(4) Uani 1 1 d . .
H4AA H 0.0202 0.8316 0.7307 0.046 Uiso 1 1 calc R U
C5A C 0.00974(17) 0.73285(9) 0.75676(7) 0.0344(4) Uani 1 1 d . .
C6A C 0.05319(19) 0.66712(9) 0.74684(8) 0.0381(4) Uani 1 1 d . .
H6AA H 0.0309 0.6305 0.7707 0.046 Uiso 1 1 calc R U
C7A C 0.12931(18) 0.65516(9) 0.70186(7) 0.0348(4) Uani 1 1 d . .
H7AA H 0.1562 0.6097 0.6947 0.042 Uiso 1 1 calc R U
C8A C -0.07918(19) 0.74384(11) 0.80041(8) 0.0432(4) Uani 1 1 d . .
C9A C 0.27638(16) 0.56307(7) 0.60060(6) 0.0256(3) Uani 1 1 d . .
C10A C 0.38461(17) 0.51722(8) 0.61551(7) 0.0298(3) Uani 1 1 d . .
H10A H 0.4779 0.5327 0.6210 0.036 Uiso 1 1 calc R U
C11A C 0.35566(19) 0.44875(8) 0.62230(7) 0.0351(4) Uani 1 1 d . .
H11A H 0.4295 0.4173 0.6329 0.042 Uiso 1 1 calc R U
C12A C 0.21966(19) 0.42568(9) 0.61381(8) 0.0378(4) Uani 1 1 d . .
H12A H 0.2001 0.3788 0.6190 0.045 Uiso 1 1 calc R U
C13A C 0.11278(19) 0.47160(9) 0.59776(8) 0.0378(4) Uani 1 1 d . .
H13A H 0.0196 0.4560 0.5915 0.045 Uiso 1 1 calc R U
C14A C 0.14042(17) 0.54007(8) 0.59080(7) 0.0317(4) Uani 1 1 d . .
H14A H 0.0666 0.5712 0.5794 0.038 Uiso 1 1 calc R U
C15A C 0.48439(15) 0.75076(8) 0.51365(7) 0.0259(3) Uani 1 1 d . .
C16A C 0.56093(18) 0.85320(9) 0.48521(8) 0.0383(4) Uani 1 1 d . .
H16A H 0.5674 0.9014 0.4895 0.046 Uiso 1 1 calc R U
C17A C 0.62552(19) 0.82303(10) 0.44299(8) 0.0412(4) Uani 1 1 d . .
H17A H 0.6733 0.8500 0.4184 0.049 Uiso 1 1 calc R U
C18A C 0.62018(18) 0.75267(10) 0.43671(7) 0.0370(4) Uani 1 1 d . .
H18A H 0.6648 0.7306 0.4081 0.044 Uiso 1 1 calc R U
C19A C 0.54865(16) 0.71561(9) 0.47296(7) 0.0309(3) Uani 1 1 d . .
H19A H 0.5434 0.6673 0.4702 0.037 Uiso 1 1 calc R U
B1A B 0.25767(18) 0.69549(9) 0.61744(8) 0.0267(4) Uani 1 1 d . .
N1B N 0.14800(13) 0.23987(7) 0.42846(5) 0.0234(3) Uani 1 1 d . .
N2B N 0.18751(12) 0.35104(6) 0.42013(5) 0.0230(3) Uani 1 1 d . .
N3B N 0.10652(13) 0.34249(6) 0.46458(5) 0.0245(3) Uani 1 1 d . .
N4B N -0.01870(14) 0.18035(6) 0.50841(6) 0.0289(3) Uani 1 1 d . .
N5B N 0.61948(18) 0.19702(9) 0.18300(7) 0.0509(4) Uani 1 1 d . .
C1B C 0.08488(15) 0.27674(7) 0.46713(6) 0.0223(3) Uani 1 1 d . .
C2B C 0.30734(15) 0.26873(7) 0.34718(6) 0.0235(3) Uani 1 1 d . .
C3B C 0.31329(16) 0.20109(8) 0.32805(7) 0.0293(3) Uani 1 1 d . .
H3BA H 0.2617 0.1672 0.3447 0.035 Uiso 1 1 calc R U
C4B C 0.39181(17) 0.18207(8) 0.28572(7) 0.0318(4) Uani 1 1 d . .
H4BA H 0.3935 0.1358 0.2735 0.038 Uiso 1 1 calc R U
C5B C 0.46832(16) 0.23106(8) 0.26122(7) 0.0284(3) Uani 1 1 d . .
C6B C 0.46529(16) 0.29849(8) 0.27939(7) 0.0296(3) Uani 1 1 d . .
H6BA H 0.5176 0.3321 0.2628 0.036 Uiso 1 1 calc R U
C7B C 0.38604(16) 0.31681(8) 0.32169(7) 0.0274(3) Uani 1 1 d . .
H7BA H 0.3849 0.3631 0.3338 0.033 Uiso 1 1 calc R U
C8B C 0.55214(18) 0.21188(9) 0.21761(7) 0.0351(4) Uani 1 1 d . .
C9B C 0.21961(15) 0.42031(7) 0.40889(7) 0.0247(3) Uani 1 1 d . .
C10B C 0.27595(18) 0.46241(8) 0.45508(7) 0.0326(4) Uani 1 1 d . .
H10B H 0.2946 0.4451 0.4942 0.039 Uiso 1 1 calc R U
C11B C 0.3049(2) 0.52987(9) 0.44389(9) 0.0414(4) Uani 1 1 d . .
H11B H 0.3438 0.5588 0.4754 0.050 Uiso 1 1 calc R U
C12B C 0.2777(2) 0.55523(9) 0.38741(9) 0.0426(5) Uani 1 1 d . .
H12B H 0.2989 0.6014 0.3800 0.051 Uiso 1 1 calc R U
C13B C 0.2198(2) 0.51385(9) 0.34162(8) 0.0401(4) Uani 1 1 d . .
H13B H 0.2003 0.5317 0.3027 0.048 Uiso 1 1 calc R U
C14B C 0.18985(17) 0.44612(8) 0.35215(7) 0.0314(4) Uani 1 1 d . .
H14B H 0.1492 0.4176 0.3206 0.038 Uiso 1 1 calc R U
C15B C -0.00541(15) 0.24862(7) 0.50670(6) 0.0232(3) Uani 1 1 d . .
C16B C -0.10649(17) 0.15544(8) 0.54280(7) 0.0318(4) Uani 1 1 d . .
H16B H -0.1181 0.1074 0.5442 0.038 Uiso 1 1 calc R U
C17B C -0.18027(16) 0.19524(9) 0.57605(7) 0.0322(4) Uani 1 1 d . .
H17B H -0.2407 0.1751 0.5997 0.039 Uiso 1 1 calc R U
C18B C -0.16465(17) 0.26519(9) 0.57431(7) 0.0317(4) Uani 1 1 d . .
H18B H -0.2135 0.2941 0.5971 0.038 Uiso 1 1 calc R U
C19B C -0.07692(16) 0.29250(8) 0.53890(7) 0.0275(3) Uani 1 1 d . .
H19B H -0.0655 0.3405 0.5365 0.033 Uiso 1 1 calc R U
B1B B 0.21819(17) 0.28672(8) 0.39583(7) 0.0235(3) Uani 1 1 d . .
N1C N 0.06192(16) 1.08930(7) 0.40465(7) 0.0348(3) Uani 1 1 d . .
N2C N 0.15697(15) 1.04292(7) 0.51609(6) 0.0315(3) Uani 1 1 d . .
N3C N 0.21251(15) 1.01695(7) 0.46932(6) 0.0314(3) Uani 1 1 d . .
N4C N 0.16398(17) 1.03445(7) 0.31383(6) 0.0412(4) Uani 1 1 d . .
C1C C 0.16181(17) 1.03951(8) 0.41742(7) 0.0290(3) Uani 1 1 d . .
C2C C 0.22414(18) 1.01314(8) 0.36744(7) 0.0326(4) Uani 1 1 d . .
C3C C 0.3389(2) 0.97066(9) 0.37569(8) 0.0417(4) Uani 1 1 d . .
H3CA H 0.3775 0.9557 0.4141 0.050 Uiso 1 1 calc R U
C4C C 0.3963(2) 0.95039(11) 0.32754(9) 0.0517(5) Uani 1 1 d . .
H4CA H 0.4753 0.9215 0.3323 0.062 Uiso 1 1 calc R U
C5C C 0.3377(3) 0.97263(11) 0.27266(9) 0.0542(5) Uani 1 1 d . .
H5CA H 0.3761 0.9601 0.2387 0.065 Uiso 1 1 calc R U
C6C C 0.2226(3) 1.01341(10) 0.26778(8) 0.0517(5) Uani 1 1 d . .
H6CA H 0.1815 1.0277 0.2295 0.062 Uiso 1 1 calc R U
C7C C 0.20801(17) 1.01662(8) 0.57170(7) 0.0302(3) Uani 1 1 d . .
C8C C 0.17190(18) 1.04805(9) 0.62131(7) 0.0356(4) Uani 1 1 d . .
H8CA H 0.1166 1.0882 0.6172 0.043 Uiso 1 1 calc R U
C9C C 0.2164(2) 1.02093(10) 0.67680(8) 0.0441(4) Uani 1 1 d . .
H9CA H 0.1908 1.0424 0.7105 0.053 Uiso 1 1 calc R U
C10C C 0.2978(2) 0.96291(10) 0.68365(8) 0.0432(4) Uani 1 1 d . .
H10C H 0.3272 0.9442 0.7218 0.052 Uiso 1 1 calc R U
C11C C 0.33588(19) 0.93248(9) 0.63468(8) 0.0392(4) Uani 1 1 d . .
H11C H 0.3933 0.8931 0.6393 0.047 Uiso 1 1 calc R U
C12C C 0.29157(17) 0.95845(8) 0.57840(7) 0.0325(4) Uani 1 1 d . .
H12C H 0.3179 0.9368 0.5449 0.039 Uiso 1 1 calc R U
H1NA H 0.326(2) 0.7901(11) 0.5891(9) 0.042(5) Uiso 1 1 d . .
H1NB H 0.1354(19) 0.1969(10) 0.4260(8) 0.035(5) Uiso 1 1 d . .
H1C1 H -0.003(2) 1.0923(12) 0.4308(10) 0.061(7) Uiso 1 1 d . .
H1C2 H 0.022(3) 1.0866(13) 0.3624(12) 0.073(7) Uiso 1 1 d . .
H2NC H 0.120(2) 1.0882(11) 0.5130(9) 0.049(6) Uiso 1 1 d . .

loop_
_atom_site_aniso_label
_atom_site_aniso_U_11
_atom_site_aniso_U_22
_atom_site_aniso_U_33
_atom_site_aniso_U_23
_atom_site_aniso_U_13
_atom_site_aniso_U_12
N1A 0.0276(7) 0.0215(7) 0.0297(7) -0.0035(5) 0.0047(5) 0.0016(5)
N2A 0.0257(6) 0.0234(6) 0.0275(6) -0.0024(5) 0.0090(5) -0.0003(5)
N3A 0.0254(6) 0.0264(7) 0.0254(6) -0.0018(5) 0.0067(5) -0.0022(5)
N4A 0.0290(7) 0.0275(7) 0.0385(8) 0.0033(6) 0.0012(6) -0.0021(5)
N5A 0.0437(10) 0.0951(15) 0.0394(9) -0.0146(9) 0.0123(8) 0.0114(9)
C1A 0.0236(7) 0.0256(8) 0.0236(7) -0.0025(6) 0.0007(6) -0.0009(6)
C2A 0.0240(7) 0.0310(8) 0.0287(8) -0.0063(6) 0.0019(6) 0.0034(6)
C3A 0.0346(9) 0.0314(9) 0.0368(9) -0.0034(7) 0.0062(7) 0.0057(7)
C4A 0.0370(9) 0.0387(10) 0.0396(10) -0.0117(8) 0.0063(8) 0.0107(8)
C5A 0.0261(8) 0.0484(10) 0.0278(8) -0.0103(7) 0.0018(7) 0.0050(7)
C6A 0.0410(10) 0.0428(10) 0.0324(9) -0.0031(7) 0.0115(8) -0.0002(8)
C7A 0.0408(10) 0.0304(9) 0.0356(9) -0.0036(7) 0.0132(7) 0.0039(7)
C8A 0.0344(9) 0.0630(13) 0.0316(9) -0.0124(8) 0.0034(8) 0.0073(9)
C9A 0.0309(8) 0.0233(7) 0.0246(7) -0.0036(6) 0.0107(6) 0.0001(6)
C10A 0.0303(8) 0.0296(8) 0.0308(8) -0.0016(6) 0.0084(7) 0.0004(7)
C11A 0.0445(10) 0.0271(8) 0.0360(9) 0.0028(7) 0.0136(8) 0.0075(7)
C12A 0.0524(11) 0.0251(8) 0.0408(10) -0.0011(7) 0.0224(8) -0.0038(8)
C13A 0.0368(9) 0.0331(9) 0.0476(10) -0.0079(8) 0.0193(8) -0.0072(7)
C14A 0.0295(8) 0.0287(8) 0.0392(9) -0.0053(7) 0.0125(7) 0.0007(7)
C15A 0.0224(7) 0.0271(8) 0.0265(8) 0.0012(6) -0.0012(6) -0.0011(6)
C16A 0.0351(9) 0.0310(9) 0.0471(10) 0.0086(8) 0.0013(8) -0.0049(7)
C17A 0.0366(10) 0.0466(11) 0.0394(10) 0.0140(8) 0.0037(8) -0.0112(8)
C18A 0.0317(9) 0.0495(11) 0.0303(9) 0.0025(7) 0.0065(7) -0.0057(8)
C19A 0.0295(8) 0.0328(8) 0.0301(8) -0.0007(7) 0.0036(7) -0.0045(7)
B1A 0.0253(9) 0.0263(9) 0.0280(9) -0.0032(7) 0.0025(7) 0.0026(7)
N1B 0.0261(7) 0.0188(6) 0.0254(6) -0.0016(5) 0.0047(5) -0.0011(5)
N2B 0.0251(6) 0.0209(6) 0.0245(6) 0.0003(5) 0.0085(5) -0.0021(5)
N3B 0.0266(6) 0.0240(6) 0.0244(6) 0.0003(5) 0.0085(5) -0.0014(5)
N4B 0.0305(7) 0.0236(7) 0.0339(7) 0.0024(5) 0.0087(6) -0.0018(5)
N5B 0.0506(10) 0.0624(11) 0.0432(9) -0.0152(8) 0.0186(8) 0.0026(8)
C1B 0.0217(7) 0.0227(7) 0.0222(7) 0.0001(6) 0.0021(6) -0.0004(6)
C2B 0.0210(7) 0.0251(8) 0.0233(7) -0.0015(6) 0.0003(6) 0.0003(6)
C3B 0.0318(8) 0.0243(8) 0.0326(8) -0.0010(6) 0.0076(7) -0.0025(6)
C4B 0.0349(9) 0.0260(8) 0.0348(9) -0.0069(7) 0.0061(7) 0.0013(7)
C5B 0.0265(8) 0.0351(9) 0.0232(8) -0.0049(6) 0.0029(6) 0.0026(6)
C6B 0.0293(8) 0.0300(8) 0.0305(8) -0.0001(6) 0.0077(7) -0.0030(7)
C7B 0.0285(8) 0.0237(8) 0.0302(8) -0.0051(6) 0.0058(6) -0.0021(6)
C8B 0.0341(9) 0.0407(10) 0.0306(9) -0.0083(7) 0.0056(7) 0.0021(7)
C9B 0.0262(8) 0.0202(7) 0.0302(8) -0.0019(6) 0.0122(6) -0.0012(6)
C10B 0.0389(9) 0.0306(8) 0.0313(8) -0.0062(7) 0.0144(7) -0.0078(7)
C11B 0.0496(11) 0.0306(9) 0.0506(11) -0.0170(8) 0.0282(9) -0.0148(8)
C12B 0.0531(11) 0.0217(8) 0.0625(12) -0.0014(8) 0.0381(10) -0.0021(8)
C13B 0.0519(11) 0.0296(9) 0.0445(10) 0.0096(8) 0.0248(9) 0.0064(8)
C14B 0.0377(9) 0.0270(8) 0.0314(8) -0.0003(7) 0.0111(7) 0.0018(7)
C15B 0.0221(7) 0.0232(7) 0.0233(7) 0.0017(6) 0.0005(6) -0.0011(6)
C16B 0.0324(8) 0.0262(8) 0.0372(9) 0.0051(7) 0.0075(7) -0.0042(7)
C17B 0.0270(8) 0.0378(9) 0.0327(9) 0.0065(7) 0.0076(7) -0.0030(7)
C18B 0.0300(8) 0.0358(9) 0.0307(8) -0.0023(7) 0.0088(7) 0.0014(7)
C19B 0.0290(8) 0.0256(8) 0.0281(8) -0.0005(6) 0.0052(6) -0.0005(6)
B1B 0.0234(8) 0.0227(8) 0.0234(8) -0.0004(6) 0.0010(7) -0.0014(6)
N1C 0.0437(8) 0.0279(7) 0.0333(8) 0.0020(6) 0.0073(7) -0.0004(6)
N2C 0.0404(8) 0.0274(7) 0.0284(7) 0.0010(6) 0.0106(6) 0.0014(6)
N3C 0.0407(8) 0.0264(7) 0.0285(7) -0.0019(5) 0.0100(6) -0.0036(6)
N4C 0.0639(10) 0.0304(8) 0.0290(8) 0.0001(6) 0.0063(7) -0.0076(7)
C1C 0.0379(9) 0.0198(7) 0.0296(8) 0.0016(6) 0.0058(7) -0.0064(6)
C2C 0.0462(10) 0.0238(8) 0.0282(8) -0.0026(6) 0.0071(7) -0.0101(7)
C3C 0.0490(11) 0.0405(10) 0.0367(10) -0.0026(8) 0.0098(8) 0.0006(8)
C4C 0.0594(13) 0.0512(12) 0.0483(12) -0.0112(9) 0.0203(10) -0.0023(10)
C5C 0.0786(15) 0.0468(12) 0.0426(11) -0.0131(9) 0.0262(11) -0.0135(11)
C6C 0.0869(16) 0.0415(11) 0.0274(9) -0.0035(8) 0.0109(10) -0.0143(11)
C7C 0.0329(8) 0.0277(8) 0.0307(8) 0.0036(6) 0.0069(7) -0.0058(6)
C8C 0.0405(9) 0.0331(9) 0.0357(9) 0.0041(7) 0.0134(8) 0.0032(7)
C9C 0.0558(12) 0.0476(11) 0.0318(9) 0.0033(8) 0.0162(8) 0.0040(9)
C10C 0.0536(11) 0.0443(10) 0.0310(9) 0.0082(8) 0.0049(8) 0.0050(9)
C11C 0.0446(10) 0.0317(9) 0.0405(10) 0.0039(7) 0.0043(8) 0.0016(8)
C12C 0.0368(9) 0.0285(8) 0.0328(9) -0.0027(7) 0.0075(7) -0.0044(7)

loop_
_atom_type_symbol
_atom_type_description
_atom_type_scat_dispersion_real
_atom_type_scat_dispersion_imag
_atom_type_scat_source
C C 0.0181 0.0091 'International Tables Vol C Tables 4.2.6.8 and 6.1.1.4'
H H 0.0000 0.0000 'International Tables Vol C Tables 4.2.6.8 and 6.1.1.4'
N N 0.0311 0.0180 'International Tables Vol C Tables 4.2.6.8 and 6.1.1.4'
B B 0.0090 0.0039 'International Tables Vol C Tables 4.2.6.8 and 6.1.1.4'

loop_
_geom_angle_atom_site_label_1
_geom_angle_atom_site_label_2
_geom_angle_atom_site_label_3
_geom_angle
C1A N1A B1A 107.58(13)
C1A N1A H1NA 118.5(14)
B1A N1A H1NA 133.9(13)
N3A N2A C9A 114.76(11)
N3A N2A B1A 110.92(12)
C9A N2A B1A 134.31(13)
C1A N3A N2A 105.25(12)
C15A N4A C16A 116.03(15)
N3A C1A N1A 113.92(13)
N3A C1A C15A 123.08(13)
N1A C1A C15A 122.99(14)
C7A C2A C3A 116.75(15)
C7A C2A B1A 122.84(14)
C3A C2A B1A 120.36(15)
C4A C3A C2A 121.91(17)
C4A C3A H3AA 119.0
C2A C3A H3AA 119.0
C5A C4A C3A 119.81(16)
C5A C4A H4AA 120.1
C3A C4A H4AA 120.1
C4A C5A C6A 119.75(15)
C4A C5A C8A 121.08(16)
C6A C5A C8A 119.13(17)
C7A C6A C5A 119.64(17)
C7A C6A H6AA 120.2
C5A C6A H6AA 120.2
C6A C7A C2A 122.08(16)
C6A C7A H7AA 119.0
C2A C7A H7AA 119.0
N5A C8A C5A 178.3(2)
C14A C9A C10A 120.15(14)
C14A C9A N2A 119.40(14)
C10A C9A N2A 120.42(14)
C11A C10A C9A 119.56(15)
C11A C10A H10A 120.2
C9A C10A H10A 120.2
C10A C11A C12A 120.52(16)
C10A C11A H11A 119.7
C12A C11A H11A 119.7
C13A C12A C11A 119.41(16)
C13A C12A H12A 120.3
C11A C12A H12A 120.3
C14A C13A C12A 120.58(16)
C14A C13A H13A 119.7
C12A C13A H13A 119.7
C13A C14A C9A 119.75(16)
C13A C14A H14A 120.1
C9A C14A H14A 120.1
N4A C15A C19A 124.26(15)
N4A C15A C1A 115.13(14)
C19A C15A C1A 120.60(14)
N4A C16A C17A 123.83(16)
N4A C16A H16A 118.1
C17A C16A H16A 118.1
C16A C17A C18A 119.21(16)
C16A C17A H17A 120.4
C18A C17A H17A 120.4
C19A C18A C17A 118.42(17)
C19A C18A H18A 120.8
C17A C18A H18A 120.8
C18A C19A C15A 118.24(16)
C18A C19A H19A 120.9
C15A C19A H19A 120.9
N1A B1A N2A 102.31(13)
N1A B1A C2A 126.43(14)
N2A B1A C2A 131.10(15)
C1B N1B B1B 107.81(13)
C1B N1B H1NB 119.4(13)
B1B N1B H1NB 132.6(13)
N3B N2B C9B 114.38(11)
N3B N2B B1B 110.98(12)
C9B N2B B1B 134.64(12)
C1B N3B N2B 105.37(11)
C15B N4B C16B 116.81(13)
N3B C1B N1B 113.49(13)
N3B C1B C15B 120.91(13)
N1B C1B C15B 125.54(13)
C3B C2B C7B 116.87(14)
C3B C2B B1B 119.58(13)
C7B C2B B1B 123.54(13)
C4B C3B C2B 122.10(15)
C4B C3B H3BA 119.0
C2B C3B H3BA 119.0
C3B C4B C5B 119.56(14)
C3B C4B H4BA 120.2
C5B C4B H4BA 120.2
C6B C5B C4B 119.82(14)
C6B C5B C8B 119.95(15)
C4B C5B C8B 120.22(15)
C7B C6B C5B 119.98(15)
C7B C6B H6BA 120.0
C5B C6B H6BA 120.0
C6B C7B C2B 121.66(14)
C6B C7B H7BA 119.2
C2B C7B H7BA 119.2
N5B C8B C5B 179.5(2)
C14B C9B C10B 120.06(14)
C14B C9B N2B 119.92(13)
C10B C9B N2B 119.98(14)
C11B C10B C9B 119.60(16)
C11B C10B H10B 120.2
C9B C10B H10B 120.2
C12B C11B C10B 120.38(17)
C12B C11B H11B 119.8
C10B C11B H11B 119.8
C11B C12B C13B 120.15(16)
C11B C12B H12B 119.9
C13B C12B H12B 119.9
C12B C13B C14B 120.15(17)
C12B C13B H13B 119.9
C14B C13B H13B 119.9
C9B C14B C13B 119.65(16)
C9B C14B H14B 120.2
C13B C14B H14B 120.2
N4B C15B C19B 122.65(14)
N4B C15B C1B 117.43(13)
C19B C15B C1B 119.88(13)
N4B C16B C17B 124.07(15)
N4B C16B H16B 118.0
C17B C16B H16B 118.0
C16B C17B C18B 118.51(15)
C16B C17B H17B 120.7
C18B C17B H17B 120.7
C17B C18B C19B 118.93(15)
C17B C18B H18B 120.5
C19B C18B H18B 120.5
C18B C19B C15B 119.02(15)
C18B C19B H19B 120.5
C15B C19B H19B 120.5
N1B B1B N2B 102.33(13)
N1B B1B C2B 126.84(14)
N2B B1B C2B 130.81(14)
C1C N1C H1C1 115.8(14)
C1C N1C H1C2 109.2(14)
H1C1 N1C H1C2 115(2)
N3C N2C C7C 116.79(14)
N3C N2C H2NC 118.4(12)
C7C N2C H2NC 119.2(12)
C1C N3C N2C 116.89(14)
C2C N4C C6C 116.51(17)
N3C C1C N1C 126.30(15)
N3C C1C C2C 116.89(15)
N1C C1C C2C 116.65(14)
N4C C2C C3C 122.57(16)
N4C C2C C1C 115.44(15)
C3C C2C C1C 121.98(15)
C4C C3C C2C 119.26(18)
C4C C3C H3CA 120.4
C2C C3C H3CA 120.4
C5C C4C C3C 118.9(2)
C5C C4C H4CA 120.5
C3C C4C H4CA 120.5
C4C C5C C6C 118.56(19)
C4C C5C H5CA 120.7
C6C C5C H5CA 120.7
N4C C6C C5C 124.16(19)
N4C C6C H6CA 117.9
C5C C6C H6CA 117.9
C8C C7C N2C 119.15(15)
C8C C7C C12C 119.47(15)
N2C C7C C12C 121.35(15)
C9C C8C C7C 120.06(16)
C9C C8C H8CA 120.0
C7C C8C H8CA 120.0
C10C C9C C8C 120.72(17)
C10C C9C H9CA 119.6
C8C C9C H9CA 119.6
C11C C10C C9C 119.29(17)
C11C C10C H10C 120.4
C9C C10C H10C 120.4
C10C C11C C12C 121.08(17)
C10C C11C H11C 119.5
C12C C11C H11C 119.5
C11C C12C C7C 119.37(16)
C11C C12C H12C 120.3
C7C C12C H12C 120.3

loop_
_geom_bond_atom_site_label_1
_geom_bond_atom_site_label_2
_geom_bond_distance
N1A C1A 1.367(2)
N1A B1A 1.427(2)
N1A H1NA 0.85(2)
N2A N3A 1.3992(17)
N2A C9A 1.4261(19)
N2A B1A 1.432(2)
N3A C1A 1.302(2)
N4A C15A 1.340(2)
N4A C16A 1.341(2)
N5A C8A 1.148(2)
C1A C15A 1.467(2)
C2A C7A 1.391(2)
C2A C3A 1.400(2)
C2A B1A 1.563(2)
C3A C4A 1.384(2)
C3A H3AA 0.9500
C4A C5A 1.382(3)
C4A H4AA 0.9500
C5A C6A 1.387(3)
C5A C8A 1.444(2)
C6A C7A 1.386(2)
C6A H6AA 0.9500
C7A H7AA 0.9500
C9A C14A 1.387(2)
C9A C10A 1.389(2)
C10A C11A 1.385(2)
C10A H10A 0.9500
C11A C12A 1.388(3)
C11A H11A 0.9500
C12A C13A 1.384(3)
C12A H12A 0.9500
C13A C14A 1.383(2)
C13A H13A 0.9500
C14A H14A 0.9500
C15A C19A 1.389(2)
C16A C17A 1.373(3)
C16A H16A 0.9500
C17A C18A 1.386(3)
C17A H17A 0.9500
C18A C19A 1.377(2)
C18A H18A 0.9500
C19A H19A 0.9500
N1B C1B 1.3664(19)
N1B B1B 1.428(2)
N1B H1NB 0.85(2)
N2B N3B 1.3984(17)
N2B C9B 1.4261(19)
N2B B1B 1.430(2)
N3B C1B 1.3087(19)
N4B C15B 1.3453(19)
N4B C16B 1.347(2)
N5B C8B 1.148(2)
C1B C15B 1.471(2)
C2B C3B 1.401(2)
C2B C7B 1.402(2)
C2B B1B 1.563(2)
C3B C4B 1.383(2)
C3B H3BA 0.9500
C4B C5B 1.390(2)
C4B H4BA 0.9500
C5B C6B 1.387(2)
C5B C8B 1.442(2)
C6B C7B 1.383(2)
C6B H6BA 0.9500
C7B H7BA 0.9500
C9B C14B 1.385(2)
C9B C10B 1.387(2)
C10B C11B 1.385(2)
C10B H10B 0.9500
C11B C12B 1.375(3)
C11B H11B 0.9500
C12B C13B 1.377(3)
C12B H12B 0.9500
C13B C14B 1.389(2)
C13B H13B 0.9500
C14B H14B 0.9500
C15B C19B 1.393(2)
C16B C17B 1.374(2)
C16B H16B 0.9500
C17B C18B 1.381(2)
C17B H17B 0.9500
C18B C19B 1.381(2)
C18B H18B 0.9500
C19B H19B 0.9500
N1C C1C 1.378(2)
N1C H1C1 0.94(2)
N1C H1C2 0.99(3)
N2C N3C 1.3764(18)
N2C C7C 1.394(2)
N2C H2NC 0.96(2)
N3C C1C 1.294(2)
N4C C2C 1.344(2)
N4C C6C 1.346(2)
C1C C2C 1.476(2)
C2C C3C 1.385(3)
C3C C4C 1.377(3)
C3C H3CA 0.9500
C4C C5C 1.370(3)
C4C H4CA 0.9500
C5C C6C 1.370(3)
C5C H5CA 0.9500
C6C H6CA 0.9500
C7C C8C 1.390(2)
C7C C12C 1.397(2)
C8C C9C 1.386(2)
C8C H8CA 0.9500
C9C C10C 1.382(3)
C9C H9CA 0.9500
C10C C11C 1.376(3)
C10C H10C 0.9500
C11C C12C 1.393(2)
C11C H11C 0.9500
C12C H12C 0.9500

loop_
_geom_hbond_atom_site_label_D
_geom_hbond_atom_site_label_H
_geom_hbond_atom_site_label_A
_geom_hbond_distance_DH
_geom_hbond_distance_HA
_geom_hbond_distance_DA
_geom_hbond_angle_DHA
_geom_hbond_site_symmetry_A
N1B H1NB N1C 0.85(2) 2.26(2) 3.0929(19) 167.5(17) 1_545
N1C H1C1 N4B 0.94(2) 2.50(2) 3.176(2) 128.4(18) 1_565
N2C H2NC N4B 0.96(2) 2.25(2) 3.1838(19) 164.9(17) 1_565

loop_
_geom_torsion_atom_site_label_1
_geom_torsion_atom_site_label_2
_geom_torsion_atom_site_label_3
_geom_torsion_atom_site_label_4
_geom_torsion
C9A N2A N3A C1A 177.75(13)
B1A N2A N3A C1A -1.37(16)
N2A N3A C1A N1A 0.54(17)
N2A N3A C1A C15A -178.21(13)
B1A N1A C1A N3A 0.48(18)
B1A N1A C1A C15A 179.23(14)
C7A C2A C3A C4A -1.5(2)
B1A C2A C3A C4A -179.10(15)
C2A C3A C4A C5A 0.6(3)
C3A C4A C5A C6A 1.6(3)
C3A C4A C5A C8A -175.99(16)
C4A C5A C6A C7A -2.8(3)
C8A C5A C6A C7A 174.86(16)
C5A C6A C7A C2A 1.8(3)
C3A C2A C7A C6A 0.3(3)
B1A C2A C7A C6A 177.81(16)
N3A N2A C9A C14A -124.09(15)
B1A N2A C9A C14A 54.8(2)
N3A N2A C9A C10A 53.98(19)
B1A N2A C9A C10A -127.17(18)
C14A C9A C10A C11A -2.0(2)
N2A C9A C10A C11A 179.97(14)
C9A C10A C11A C12A 0.6(2)
C10A C11A C12A C13A 0.8(3)
C11A C12A C13A C14A -0.7(3)
C12A C13A C14A C9A -0.7(3)
C10A C9A C14A C13A 2.0(2)
N2A C9A C14A C13A -179.89(14)
C16A N4A C15A C19A 0.4(2)
C16A N4A C15A C1A -178.36(14)
N3A C1A C15A N4A -174.93(14)
N1A C1A C15A N4A 6.4(2)
N3A C1A C15A C19A 6.2(2)
N1A C1A C15A C19A -172.41(14)
C15A N4A C16A C17A 0.9(2)
N4A C16A C17A C18A -1.4(3)
C16A C17A C18A C19A 0.6(3)
C17A C18A C19A C15A 0.6(2)
N4A C15A C19A C18A -1.2(2)
C1A C15A C19A C18A 177.58(14)
C1A N1A B1A N2A -1.23(16)
C1A N1A B1A C2A 174.61(15)
N3A N2A B1A N1A 1.61(16)
C9A N2A B1A N1A -177.28(15)
N3A N2A B1A C2A -173.96(15)
C9A N2A B1A C2A 7.2(3)
C7A C2A B1A N1A -166.68(16)
C3A C2A B1A N1A 10.8(2)
C7A C2A B1A N2A 7.9(3)
C3A C2A B1A N2A -174.63(16)
C9B N2B N3B C1B 178.16(12)
B1B N2B N3B C1B -1.34(16)
N2B N3B C1B N1B 1.37(16)
N2B N3B C1B C15B -175.83(12)
B1B N1B C1B N3B -0.89(17)
B1B N1B C1B C15B 176.15(14)
C7B C2B C3B C4B -0.5(2)
B1B C2B C3B C4B -179.14(15)
C2B C3B C4B C5B 0.3(2)
C3B C4B C5B C6B 0.0(2)
C3B C4B C5B C8B 179.19(15)
C4B C5B C6B C7B -0.1(2)
C8B C5B C6B C7B -179.32(15)
C5B C6B C7B C2B -0.1(2)
C3B C2B C7B C6B 0.4(2)
B1B C2B C7B C6B 178.95(14)
N3B N2B C9B C14B -126.25(14)
B1B N2B C9B C14B 53.1(2)
N3B N2B C9B C10B 51.44(18)
B1B N2B C9B C10B -129.21(18)
C14B C9B C10B C11B -1.4(2)
N2B C9B C10B C11B -179.06(15)
C9B C10B C11B C12B 0.2(3)
C10B C11B C12B C13B 0.8(3)
C11B C12B C13B C14B -0.6(3)
C10B C9B C14B C13B 1.5(2)
N2B C9B C14B C13B 179.21(14)
C12B C13B C14B C9B -0.5(3)
C16B N4B C15B C19B 0.5(2)
C16B N4B C15B C1B -177.11(14)
N3B C1B C15B N4B -177.70(13)
N1B C1B C15B N4B 5.5(2)
N3B C1B C15B C19B 4.6(2)
N1B C1B C15B C19B -172.24(14)
C15B N4B C16B C17B -0.8(2)
N4B C16B C17B C18B 0.2(3)
C16B C17B C18B C19B 0.7(2)
C17B C18B C19B C15B -0.9(2)
N4B C15B C19B C18B 0.3(2)
C1B C15B C19B C18B 177.90(14)
C1B N1B B1B N2B 0.00(15)
C1B N1B B1B C2B 178.85(14)
N3B N2B B1B N1B 0.81(15)
C9B N2B B1B N1B -178.55(15)
N3B N2B B1B C2B -177.97(15)
C9B N2B B1B C2B 2.7(3)
C3B C2B B1B N1B 6.0(2)
C7B C2B B1B N1B -172.52(15)
C3B C2B B1B N2B -175.45(15)
C7B C2B B1B N2B 6.0(3)
C7C N2C N3C C1C 177.60(14)
N2C N3C C1C N1C 3.2(2)
N2C N3C C1C C2C 178.28(13)
C6C N4C C2C C3C -1.2(2)
C6C N4C C2C C1C 177.27(15)
N3C C1C C2C N4C 176.27(14)
N1C C1C C2C N4C -8.1(2)
N3C C1C C2C C3C -5.2(2)
N1C C1C C2C C3C 170.39(16)
N4C C2C C3C C4C 1.5(3)
C1C C2C C3C C4C -176.89(17)
C2C C3C C4C C5C -0.3(3)
C3C C4C C5C C6C -1.0(3)
C2C N4C C6C C5C -0.2(3)
C4C C5C C6C N4C 1.4(3)
N3C N2C C7C C8C 170.11(14)
N3C N2C C7C C12C -11.5(2)
N2C C7C C8C C9C 177.12(16)
C12C C7C C8C C9C -1.3(3)
C7C C8C C9C C10C 0.5(3)
C8C C9C C10C C11C 0.7(3)
C9C C10C C11C C12C -1.2(3)
C10C C11C C12C C7C 0.5(3)
C8C C7C C12C C11C 0.8(2)
N2C C7C C12C C11C -177.58(15)
